data_7223132
loop_
_publ_author_name
'Majerz, Irena'
'Gutmann, Matthias'

_publ_section_title
;
 Intermolecular OHN hydrogen bond with proton moving in 3-methylpyridinium
 2,6-dichloro-4-nitrophenolate
;
_journal_name_full 'RSC Adv.'
_journal_paper_doi 10.1039/C5RA06733B
_journal_year 2015
_chemical_formula_sum 'C12 H10 Cl2 N2 O3'
_chemical_formula_weight 301.1
_chemical_name_systematic ' ?'
_space_group_IT_number 14
_symmetry_cell_setting monoclinic
_symmetry_Int_Tables_number 14
_symmetry_space_group_name_Hall '-P 2ybc'
_symmetry_space_group_name_H-M 'P 1 21/c 1'
_audit_update_record
;
2015-04-16 deposited with the CCDC.
2015-11-02 downloaded from the CCDC.
;
_cell_angle_alpha 90
_cell_angle_beta 112.01(2)
_cell_angle_gamma 90
_cell_formula_units_Z 4
_cell_length_a 7.846(2)
_cell_length_b 23.647(7)
_cell_length_c 7.460(2)
_cell_measurement_temperature 200
_cell_volume 1283.2(6)
_computing_cell_refinement unknown
_computing_data_collection unknown
_computing_data_reduction unknown
_computing_molecular_graphics unknown
_computing_structure_solution unknown
_diffrn_ambient_temperature 200
_diffrn_measured_fraction_theta_full 0.93
_diffrn_measured_fraction_theta_max 0
_diffrn_radiation_probe neutron
_diffrn_radiation_wavelength -1
_diffrn_reflns_av_sigmaI/netI 0.0815
_diffrn_reflns_limit_h_max 17
_diffrn_reflns_limit_h_min -19
_diffrn_reflns_limit_k_max 52
_diffrn_reflns_limit_k_min -60
_diffrn_reflns_limit_l_max 13
_diffrn_reflns_limit_l_min -12
_diffrn_reflns_number 5595
_diffrn_reflns_theta_full 11.53
_diffrn_reflns_theta_max 77.3
_diffrn_reflns_theta_min 2.88
_exptl_absorpt_coefficient_mu 0
_exptl_crystal_density_diffrn 1.5582
_exptl_crystal_F_000 616
_refine_ls_extinction_coef 48.3(12)
_refine_ls_extinction_method 'B-C type 1 Lorentzian isotropic (Becker & Coppens, 1974)'
_refine_ls_goodness_of_fit_gt 3.05
_refine_ls_goodness_of_fit_ref 2.88
_refine_ls_hydrogen_treatment refall
_refine_ls_number_constraints 0
_refine_ls_number_parameters 268
_refine_ls_number_reflns 5593
_refine_ls_number_restraints 0
_refine_ls_R_factor_all 0.0850
_refine_ls_R_factor_gt 0.0760
_refine_ls_shift/su_max 0.0322
_refine_ls_shift/su_mean 0.0046
_refine_ls_structure_factor_coef Fsqd
_refine_ls_weighting_details w=1/(\s^2^(I)+0.0004I^2^)
_refine_ls_weighting_scheme sigma
_refine_ls_wR_factor_gt 0.1595
_refine_ls_wR_factor_ref 0.1606
_reflns_number_gt 4973
_reflns_number_total 5593
_reflns_threshold_expression I>3\s(I)
_cod_data_source_file c5ra06733b1.cif
_cod_data_source_block I
_cod_original_cell_volume 1283.2(7)
_cod_original_sg_symbol_Hall '-P 2ycb'
_cod_database_code 7223132

loop_
_symmetry_equiv_pos_site_id
_symmetry_equiv_pos_as_xyz
1 x,y,z
2 -x,y+1/2,-z+1/2
3 -x,-y,-z
4 x,-y+1/2,z+1/2

loop_
_atom_site_label
_atom_site_type_symbol
_atom_site_fract_x
_atom_site_fract_y
_atom_site_fract_z
_atom_site_adp_type
_atom_site_U_iso_or_equiv
_atom_site_symmetry_multiplicity
_atom_site_occupancy
_atom_site_calc_flag
O1 O 0.5433(5) 0.63679(12) 0.3782(6) Uani 0.0324(14) 4 1 d
O2 O 0.8300(5) 0.87949(14) 0.6475(7) Uani 0.0472(18) 4 1 d
O3 O 0.5634(5) 0.89903(13) 0.4373(6) Uani 0.0412(17) 4 1 d
N2 N 0.6816(3) 0.86461(8) 0.5269(4) Uani 0.0308(9) 4 1 d
Cl1 Cl 0.2392(3) 0.70967(8) 0.1485(4) Uani 0.0343(9) 4 1 d
Cl2 Cl 0.9095(3) 0.66115(8) 0.6837(4) Uani 0.0380(9) 4 1 d
C1 C 0.5773(4) 0.68897(10) 0.4138(4) Uani 0.0223(10) 4 1 d
C2 C 0.4469(4) 0.73150(10) 0.3178(4) Uani 0.0233(10) 4 1 d
C3 C 0.4794(4) 0.78852(11) 0.3500(4) Uani 0.0238(11) 4 1 d
C4 C 0.6472(4) 0.80568(10) 0.4909(4) Uani 0.0241(11) 4 1 d
C5 C 0.7802(4) 0.76645(11) 0.5932(4) Uani 0.0244(11) 4 1 d
C6 C 0.7452(4) 0.71011(11) 0.5555(4) Uani 0.0244(11) 4 1 d
H2 H 0.3754(9) 0.8195(2) 0.2744(10) Uani 0.046(3) 4 1 d
H3 H 0.9087(9) 0.7813(2) 0.7024(11) Uani 0.045(3) 4 1 d
N1 N 0.6989(3) 0.54201(8) 0.4825(4) Uani 0.0309(9) 4 1 d
C7 C 0.7258(4) 0.52296(11) 0.6612(5) Uani 0.0289(12) 4 1 d
C8 C 0.7779(4) 0.46728(11) 0.7132(5) Uani 0.0272(11) 4 1 d
C9 C 0.8027(4) 0.43233(11) 0.5752(5) Uani 0.0285(12) 4 1 d
C10 C 0.7762(4) 0.45319(12) 0.3939(5) Uani 0.0299(12) 4 1 d
C11 C 0.7239(4) 0.50863(11) 0.3509(5) Uani 0.0300(12) 4 1 d
C12 C 0.8039(6) 0.44682(17) 0.9124(6) Uani 0.0396(16) 4 1 d
H1 H 0.6461(9) 0.5871(3) 0.4446(11) Uani 0.051(3) 4 1 d
H4 H 0.7001(10) 0.5535(3) 0.7569(11) Uani 0.056(3) 4 1 d
H5 H 0.8420(10) 0.3887(2) 0.6106(11) Uani 0.054(3) 4 1 d
H6 H 0.7912(11) 0.4252(3) 0.2842(11) Uani 0.063(4) 4 1 d
H7 H 0.6992(11) 0.5284(3) 0.2107(12) Uani 0.061(4) 4 1 d
H8 H 0.9236(17) 0.4240(5) 0.9743(16) Uani 0.104(6) 4 1 d
H9 H 0.8106(18) 0.4804(5) 1.0029(15) Uani 0.105(6) 4 1 d
H10 H 0.6967(14) 0.4196(5) 0.9079(15) Uani 0.097(5) 4 1 d

loop_
_atom_site_aniso_label
_atom_site_aniso_type_symbol
_atom_site_aniso_U_11
_atom_site_aniso_U_22
_atom_site_aniso_U_33
_atom_site_aniso_U_12
_atom_site_aniso_U_13
_atom_site_aniso_U_23
O1 O 0.0291(18) 0.0179(13) 0.041(3) 0.0016(12) 0.0030(17) -0.0019(14)
O2 O 0.036(2) 0.0272(17) 0.068(3) -0.0073(15) 0.007(2) -0.0134(18)
O3 O 0.048(2) 0.0211(16) 0.052(3) 0.0015(15) 0.016(2) 0.0049(16)
N2 N 0.0361(13) 0.0210(9) 0.0370(16) -0.0034(8) 0.0156(12) -0.0029(9)
Cl1 Cl 0.0222(11) 0.0327(10) 0.0422(16) -0.0014(8) 0.0054(11) -0.0033(10)
Cl2 Cl 0.0301(12) 0.0281(10) 0.0459(17) 0.0075(8) 0.0031(11) 0.0021(10)
C1 C 0.0187(14) 0.0195(11) 0.0286(18) 0.0013(9) 0.0087(13) 0.0001(11)
C2 C 0.0215(14) 0.0226(12) 0.0247(18) 0.0027(10) 0.0075(13) 0.0026(11)
C3 C 0.0232(15) 0.0209(12) 0.0257(18) 0.0016(11) 0.0073(14) 0.0000(11)
C4 C 0.0271(16) 0.0194(12) 0.0273(18) 0.0009(10) 0.0120(15) 0.0012(11)
C5 C 0.0237(15) 0.0231(12) 0.0260(18) -0.0017(10) 0.0089(14) -0.0021(11)
C6 C 0.0222(14) 0.0223(12) 0.0286(19) 0.0021(10) 0.0092(13) 0.0011(11)
H2 H 0.040(4) 0.035(3) 0.054(5) 0.009(3) 0.009(3) 0.004(3)
H3 H 0.032(3) 0.044(3) 0.052(5) -0.009(3) 0.006(3) 0.000(3)
N1 N 0.0332(12) 0.0200(9) 0.0372(16) 0.0031(8) 0.0107(11) 0.0017(9)
C7 C 0.0377(17) 0.0210(12) 0.0282(19) 0.0008(11) 0.0126(15) -0.0032(12)
C8 C 0.0310(16) 0.0244(13) 0.0258(18) -0.0023(10) 0.0102(14) -0.0024(11)
C9 C 0.0366(17) 0.0189(12) 0.0293(19) 0.0035(11) 0.0114(15) 0.0001(11)
C10 C 0.0396(18) 0.0239(13) 0.0254(19) 0.0049(11) 0.0113(15) -0.0012(12)
C11 C 0.0384(18) 0.0238(13) 0.028(2) 0.0026(11) 0.0126(16) 0.0034(13)
C12 C 0.048(2) 0.042(2) 0.028(2) -0.0070(17) 0.014(2) 0.0029(17)
H1 H 0.055(4) 0.040(3) 0.058(5) 0.005(3) 0.021(4) 0.004(3)
H4 H 0.079(5) 0.043(4) 0.056(5) 0.003(3) 0.037(4) -0.012(3)
H5 H 0.076(5) 0.029(3) 0.055(5) 0.014(3) 0.022(4) 0.014(3)
H6 H 0.093(6) 0.058(4) 0.043(5) 0.022(4) 0.031(5) -0.008(4)
H7 H 0.096(6) 0.043(4) 0.049(5) 0.007(3) 0.031(5) 0.011(3)
H8 H 0.107(9) 0.142(10) 0.063(8) 0.043(8) 0.033(6) 0.043(7)
H9 H 0.211(13) 0.074(6) 0.050(6) 0.002(6) 0.071(8) 0.000(5)
H10 H 0.089(7) 0.119(8) 0.081(8) -0.046(6) 0.028(6) 0.025(6)

loop_
_atom_type_symbol
_atom_type_scat_length_neutron
_atom_type_scat_source
C 6.646 International_Tables_Vol_C
H -3.739 International_Tables_Vol_C
Cl 9.577 International_Tables_Vol_C
N 9.360 International_Tables_Vol_C
O 5.803 International_Tables_Vol_C
